data_4347580
loop_
_publ_author_name
'Chang, Stephanie W.'
'Lewis, Andrew R.'
'Prosser, Kathleen E.'
'Thompson, John R.'
'Gladkikh, Margarita'
'Bally, Marcel B.'
'Warren, Jeffrey J.'
'Walsby, Charles J.'

_publ_section_title
;
 CF3 Derivatives of the Anticancer Ru(III) Complexes KP1019, NKP-1339, and
 Their Imidazole and Pyridine Analogues Show Enhanced Lipophilicity,
 Albumin Interactions, and Cytotoxicity.
;
_journal_issue 10
_journal_name_full 'Inorganic chemistry'
_journal_page_first 4850
_journal_page_last 4863
_journal_paper_doi 10.1021/acs.inorgchem.6b00359
_journal_volume 55
_journal_year 2016
_chemical_formula_moiety 'C12 H8 Cl4 F6 N2 Ru, 2(C6 H4.50 F3 N)'
_chemical_formula_sum 'C24 H17 Cl4 F12 N4 Ru'
_chemical_formula_weight 832.28
_space_group_crystal_system triclinic
_space_group_IT_number 2
_space_group_name_Hall '-P 1'
_space_group_name_H-M_alt 'P -1'
_atom_sites_solution_hydrogens mixed
_cell_angle_alpha 104.9010(10)
_cell_angle_beta 95.0470(10)
_cell_angle_gamma 92.4630(10)
_cell_formula_units_Z 1
_cell_length_a 7.7795(4)
_cell_length_b 7.7876(4)
_cell_length_c 13.3463(7)
_cell_measurement_reflns_used 9980
_cell_measurement_temperature 296(2)
_cell_measurement_theta_max 33.96
_cell_measurement_theta_min 2.63
_cell_volume 776.54(7)
_computing_cell_refinement 'Bruker SAINT (Bruker, 2013)'
_computing_data_collection 'Bruker APEX2 (Bruker, 2014)'
_computing_data_reduction 'Bruker SAINT (Bruker, 2013)'
_computing_structure_refinement 'SHELXL-2014/7 (Sheldrick, 2015)'
_computing_structure_solution 'SHELXT (Sheldrick, 2015)'
_diffrn_ambient_temperature 296(2)
_diffrn_measured_fraction_theta_full 0.999
_diffrn_measured_fraction_theta_max 0.999
_diffrn_measurement_device_type 'Bruker APEX-II CCD'
_diffrn_measurement_method '\f and \w scans'
_diffrn_radiation_monochromator graphite
_diffrn_radiation_type MoK\a
_diffrn_radiation_wavelength 0.71073
_diffrn_reflns_av_R_equivalents 0.1112
_diffrn_reflns_limit_h_max 9
_diffrn_reflns_limit_h_min -9
_diffrn_reflns_limit_k_max 9
_diffrn_reflns_limit_k_min -9
_diffrn_reflns_limit_l_max 16
_diffrn_reflns_limit_l_min -16
_diffrn_reflns_number 18392
_diffrn_reflns_theta_full 25.242
_diffrn_reflns_theta_max 25.348
_diffrn_reflns_theta_min 1.587
_exptl_absorpt_coefficient_mu 0.945
_exptl_absorpt_correction_T_max 0.7466
_exptl_absorpt_correction_T_min 0.6364
_exptl_absorpt_correction_type multi-scan
_exptl_absorpt_process_details '(Sheldrick , 1996)'
_exptl_crystal_colour orange
_exptl_crystal_density_diffrn 1.780
_exptl_crystal_description plate
_exptl_crystal_F_000 409
_exptl_crystal_size_max 0.164
_exptl_crystal_size_mid 0.161
_exptl_crystal_size_min 0.056
_refine_diff_density_max 0.497
_refine_diff_density_min -0.324
_refine_ls_extinction_method none
_refine_ls_goodness_of_fit_ref 1.082
_refine_ls_hydrogen_treatment mixed
_refine_ls_matrix_type full
_refine_ls_number_parameters 265
_refine_ls_number_reflns 2844
_refine_ls_number_restraints 222
_refine_ls_restrained_S_all 1.199
_refine_ls_R_factor_all 0.0370
_refine_ls_R_factor_gt 0.0321
_refine_ls_shift/su_max 0.022
_refine_ls_shift/su_mean 0.002
_refine_ls_structure_factor_coef Fsqd
_refine_ls_weighting_details 'w=1/[\s^2^(Fo^2^)+(0.0261P)^2^+0.5966P] where P=(Fo^2^+2Fc^2^)/3'
_refine_ls_weighting_scheme calc
_refine_ls_wR_factor_gt 0.0816
_refine_ls_wR_factor_ref 0.0878
_reflns_Friedel_coverage 0.000
_reflns_number_gt 2603
_reflns_number_total 2844
_reflns_threshold_expression 'I > 2\s(I)'
_cod_data_source_file ic6b00359_si_002.cif
_cod_data_source_block 1a
_cod_depositor_comments
;
The following automatic conversions were performed:

data item '_exptl_absorpt_correction_type' value 'Multi-scan' was
changed to 'multi-scan' in accordance with the
/home/saulius/struct/COD-crude-data/automatic-downloads/DataCite-retrospective/ACS/depositions/lib/dictionaries/cif_core.dic
dictionary named 'cif_core.dic' version 2.4.2 last updated on
2011-04-26.

Automatic conversion script
Id: cif_fix_values 6909 2019-04-08 15:41:33Z antanas 
;
_cod_database_code 4347580

loop_
_space_group_symop_operation_xyz
'x, y, z'
'-x, -y, -z'

loop_
_atom_site_label
_atom_site_type_symbol
_atom_site_fract_x
_atom_site_fract_y
_atom_site_fract_z
_atom_site_U_iso_or_equiv
_atom_site_adp_type
_atom_site_occupancy
_atom_site_site_symmetry_order
_atom_site_calc_flag
_atom_site_refinement_flags_posn
_atom_site_refinement_flags_adp
_atom_site_refinement_flags_occupancy
_atom_site_disorder_assembly
_atom_site_disorder_group
Ru1 Ru 1.0000 0.5000 0.0000 0.04263(13) Uani 1 2 d S U P . .
N1 N 0.8527(3) 0.5661(3) 0.12615(19) 0.0468(5) Uani 1 1 d . U . . .
Cl1 Cl 1.18386(10) 0.75568(10) 0.07863(6) 0.0566(2) Uani 1 1 d . U . . .
Cl2 Cl 1.16913(9) 0.33560(10) 0.09192(6) 0.0547(2) Uani 1 1 d . U . . .
N3 N 0.5920(5) 0.0457(4) 0.0967(2) 0.0674(8) Uani 1 1 d . U . . .
H3 H 0.539(11) 0.027(11) 0.036(6) 0.08(2) Uiso 0.5 1 d . . P . .
C11 C 0.6787(4) 0.5617(5) 0.1111(3) 0.0581(8) Uani 1 1 d . U . . .
H11 H 0.6259 0.5277 0.0431 0.070 Uiso 1 1 calc R U . . .
C12 C 0.5763(4) 0.6046(5) 0.1903(3) 0.0616(8) Uani 1 1 d . U . . .
H12 H 0.4567 0.5995 0.1761 0.074 Uiso 1 1 calc R U . . .
C13 C 0.6513(4) 0.6552(4) 0.2911(3) 0.0577(7) Uani 1 1 d . U . . .
C31 C 0.7615(6) 0.0296(5) 0.1041(3) 0.0768(10) Uani 1 1 d . U . . .
H31 H 0.8141 -0.0162 0.0438 0.092 Uiso 1 1 calc R U . . .
C16 C 0.5399(6) 0.7015(7) 0.3792(3) 0.0820(11) Uani 1 1 d . U . . .
C15 C 0.9251(4) 0.6165(4) 0.2254(2) 0.0538(7) Uani 1 1 d . U . . .
H15 H 1.0449 0.6211 0.2381 0.065 Uiso 1 1 calc R U . . .
C14 C 0.8295(5) 0.6612(4) 0.3085(3) 0.0595(8) Uani 1 1 d . U . . .
H14 H 0.8840 0.6953 0.3762 0.071 Uiso 1 1 calc R U . . .
C32 C 0.8610(5) 0.0786(5) 0.1979(3) 0.0698(9) Uani 1 1 d . U . . .
H32 H 0.9795 0.0662 0.2019 0.084 Uiso 1 1 calc R U . . .
C33 C 0.7819(5) 0.1461(4) 0.2852(3) 0.0622(8) Uani 1 1 d . U . . .
C34 C 0.6053(6) 0.1597(6) 0.2775(3) 0.0771(10) Uani 1 1 d . U . . .
H34 H 0.5492 0.2034 0.3367 0.093 Uiso 1 1 calc R U . . .
C35 C 0.5153(5) 0.1079(5) 0.1816(3) 0.0759(10) Uani 1 1 d . U . . .
H35 H 0.3962 0.1166 0.1757 0.091 Uiso 1 1 calc R U . . .
C36 C 0.8871(8) 0.2023(8) 0.3902(4) 0.1044(15) Uani 1 1 d . U . . .
F11 F 0.6228(7) 0.7414(14) 0.4717(3) 0.144(3) Uani 0.761(9) 1 d . U P A 1
F12 F 0.4411(10) 0.8322(9) 0.3741(5) 0.136(2) Uani 0.761(9) 1 d . U P A 1
F13 F 0.4293(9) 0.5643(7) 0.3778(5) 0.129(2) Uani 0.761(9) 1 d . U P A 1
F11A F 0.564(3) 0.601(3) 0.4381(13) 0.114(5) Uani 0.239(9) 1 d . U P A 2
F12A F 0.594(3) 0.863(2) 0.4357(14) 0.116(5) Uani 0.239(9) 1 d . U P A 2
F13A F 0.3839(19) 0.698(4) 0.3502(11) 0.121(6) Uani 0.239(9) 1 d . U P A 2
F31 F 0.933(2) 0.0877(12) 0.4266(8) 0.159(5) Uani 0.539(10) 1 d . U P B 1
F32 F 0.8123(12) 0.3350(12) 0.4567(5) 0.132(3) Uani 0.539(10) 1 d . U P B 1
F33 F 1.0365(11) 0.3008(15) 0.3828(8) 0.139(4) Uani 0.539(10) 1 d . U P B 1
F31A F 1.0366(14) 0.105(2) 0.3859(10) 0.150(5) Uani 0.461(10) 1 d . U P B 2
F32A F 0.8114(15) 0.1258(17) 0.4596(7) 0.137(4) Uani 0.461(10) 1 d . U P B 2
F33A F 0.937(2) 0.3513(14) 0.4191(11) 0.169(6) Uani 0.461(10) 1 d . U P B 2

loop_
_atom_site_aniso_label
_atom_site_aniso_U_11
_atom_site_aniso_U_22
_atom_site_aniso_U_33
_atom_site_aniso_U_23
_atom_site_aniso_U_13
_atom_site_aniso_U_12
Ru1 0.03254(18) 0.04441(19) 0.0519(2) 0.02007(14) -0.01066(13) -0.00250(13)
N1 0.0361(12) 0.0493(13) 0.0553(13) 0.0206(11) -0.0109(10) -0.0031(10)
Cl1 0.0467(4) 0.0490(4) 0.0717(5) 0.0200(4) -0.0125(4) -0.0111(3)
Cl2 0.0470(4) 0.0558(4) 0.0652(5) 0.0282(4) -0.0113(3) 0.0068(3)
N3 0.093(2) 0.0547(15) 0.0508(16) 0.0199(13) -0.0230(15) -0.0097(15)
C11 0.0402(15) 0.078(2) 0.0522(17) 0.0172(15) -0.0114(12) -0.0036(14)
C12 0.0401(16) 0.080(2) 0.0633(19) 0.0203(16) -0.0022(14) -0.0004(15)
C13 0.0593(18) 0.0556(17) 0.0595(17) 0.0194(14) 0.0017(14) 0.0023(14)
C31 0.101(3) 0.079(2) 0.0515(19) 0.0212(17) 0.0040(19) -0.002(2)
C16 0.082(3) 0.098(3) 0.065(2) 0.0181(19) 0.0116(19) 0.011(2)
C15 0.0451(16) 0.0585(17) 0.0559(16) 0.0192(14) -0.0152(13) -0.0007(13)
C14 0.0620(19) 0.0643(19) 0.0494(17) 0.0155(14) -0.0107(14) 0.0021(15)
C32 0.062(2) 0.083(2) 0.069(2) 0.0285(18) -0.0001(16) 0.0011(18)
C33 0.077(2) 0.0535(17) 0.0530(17) 0.0153(14) -0.0123(15) 0.0010(15)
C34 0.081(2) 0.083(2) 0.063(2) 0.0107(18) 0.0024(18) 0.021(2)
C35 0.069(2) 0.077(2) 0.082(2) 0.0252(19) -0.0123(19) 0.0109(19)
C36 0.126(4) 0.105(3) 0.069(3) 0.017(2) -0.036(2) -0.006(3)
F11 0.114(4) 0.246(8) 0.058(2) 0.014(3) 0.012(2) 0.013(4)
F12 0.161(5) 0.136(4) 0.134(4) 0.047(4) 0.072(4) 0.082(4)
F13 0.133(4) 0.129(4) 0.127(4) 0.021(3) 0.071(4) -0.016(3)
F11A 0.143(13) 0.136(10) 0.079(8) 0.046(7) 0.040(7) 0.023(8)
F12A 0.137(11) 0.110(7) 0.090(8) -0.005(5) 0.041(7) 0.011(6)
F13A 0.080(5) 0.197(16) 0.080(7) 0.019(9) 0.020(5) 0.023(6)
F31 0.227(13) 0.131(5) 0.107(8) 0.050(5) -0.092(8) -0.003(7)
F32 0.147(6) 0.154(6) 0.062(3) -0.024(3) -0.008(3) -0.009(4)
F33 0.104(5) 0.171(8) 0.112(6) 0.007(5) -0.043(4) -0.030(5)
F31A 0.113(6) 0.198(10) 0.129(8) 0.045(6) -0.053(5) 0.016(6)
F32A 0.148(7) 0.204(10) 0.066(4) 0.054(5) -0.015(4) 0.013(6)
F33A 0.232(15) 0.105(5) 0.130(10) 0.007(5) -0.099(9) -0.035(6)

loop_
_atom_type_symbol
_atom_type_description
_atom_type_scat_dispersion_real
_atom_type_scat_dispersion_imag
_atom_type_scat_source
C C 0.0033 0.0016 'International Tables Vol C Tables 4.2.6.8 and 6.1.1.4'
H H 0.0000 0.0000 'International Tables Vol C Tables 4.2.6.8 and 6.1.1.4'
N N 0.0061 0.0033 'International Tables Vol C Tables 4.2.6.8 and 6.1.1.4'
F F 0.0171 0.0103 'International Tables Vol C Tables 4.2.6.8 and 6.1.1.4'
Cl Cl 0.1484 0.1585 'International Tables Vol C Tables 4.2.6.8 and 6.1.1.4'
Ru Ru -1.2594 0.8363 'International Tables Vol C Tables 4.2.6.8 and 6.1.1.4'

loop_
_geom_angle_atom_site_label_1
_geom_angle_atom_site_label_2
_geom_angle_atom_site_label_3
_geom_angle
_geom_angle_site_symmetry_1
_geom_angle_site_symmetry_3
N1 Ru1 N1 180.0 2_765 .
N1 Ru1 Cl1 88.70(7) 2_765 2_765
N1 Ru1 Cl1 91.30(7) . 2_765
N1 Ru1 Cl1 91.30(7) 2_765 .
N1 Ru1 Cl1 88.70(7) . .
Cl1 Ru1 Cl1 180.0 2_765 .
N1 Ru1 Cl2 88.52(6) 2_765 2_765
N1 Ru1 Cl2 91.48(6) . 2_765
Cl1 Ru1 Cl2 89.71(3) 2_765 2_765
Cl1 Ru1 Cl2 90.29(3) . 2_765
N1 Ru1 Cl2 91.48(6) 2_765 .
N1 Ru1 Cl2 88.52(6) . .
Cl1 Ru1 Cl2 90.29(3) 2_765 .
Cl1 Ru1 Cl2 89.71(3) . .
Cl2 Ru1 Cl2 180.0 2_765 .
C15 N1 C11 116.8(3) . .
C15 N1 Ru1 122.3(2) . .
C11 N1 Ru1 120.9(2) . .
C35 N3 C31 119.8(3) . .
C35 N3 H3 122(6) . .
C31 N3 H3 118(6) . .
N1 C11 C12 123.4(3) . .
N1 C11 H11 118.3 . .
C12 C11 H11 118.3 . .
C11 C12 C13 119.3(3) . .
C11 C12 H12 120.4 . .
C13 C12 H12 120.4 . .
C12 C13 C14 118.4(3) . .
C12 C13 C16 119.8(3) . .
C14 C13 C16 121.8(3) . .
N3 C31 C32 121.8(4) . .
N3 C31 H31 119.1 . .
C32 C31 H31 119.1 . .
F13A C16 F11A 110.2(14) . .
F11 C16 F12 107.5(6) . .
F13A C16 F12A 109.7(14) . .
F11A C16 F12A 105.8(13) . .
F11 C16 F13 104.4(5) . .
F12 C16 F13 104.6(5) . .
F13A C16 C13 113.6(7) . .
F11A C16 C13 110.2(8) . .
F11 C16 C13 115.1(4) . .
F12 C16 C13 113.2(4) . .
F12A C16 C13 107.0(8) . .
F13 C16 C13 111.1(4) . .
N1 C15 C14 122.6(3) . .
N1 C15 H15 118.7 . .
C14 C15 H15 118.7 . .
C15 C14 C13 119.4(3) . .
C15 C14 H14 120.3 . .
C13 C14 H14 120.3 . .
C33 C32 C31 118.3(4) . .
C33 C32 H32 120.9 . .
C31 C32 H32 120.9 . .
C32 C33 C34 119.8(3) . .
C32 C33 C36 119.9(4) . .
C34 C33 C36 120.3(4) . .
C35 C34 C33 118.5(4) . .
C35 C34 H34 120.8 . .
C33 C34 H34 120.8 . .
N3 C35 C34 121.9(4) . .
N3 C35 H35 119.1 . .
C34 C35 H35 119.1 . .
F31 C36 F32 114.5(9) . .
F33A C36 F32A 117.9(11) . .
F31 C36 F33 105.9(9) . .
F32 C36 F33 97.6(7) . .
F33A C36 F31A 105.6(11) . .
F32A C36 F31A 95.9(8) . .
F33A C36 C33 116.4(7) . .
F31 C36 C33 116.7(6) . .
F32 C36 C33 110.8(6) . .
F32A C36 C33 109.7(6) . .
F33 C36 C33 109.5(6) . .
F31A C36 C33 108.7(7) . .

loop_
_geom_bond_atom_site_label_1
_geom_bond_atom_site_label_2
_geom_bond_distance
_geom_bond_site_symmetry_2
Ru1 N1 2.087(3) 2_765
Ru1 N1 2.088(3) .
Ru1 Cl1 2.3512(7) 2_765
Ru1 Cl1 2.3512(7) .
Ru1 Cl2 2.3545(6) 2_765
Ru1 Cl2 2.3545(6) .
N1 C15 1.345(4) .
N1 C11 1.348(4) .
N3 C35 1.318(5) .
N3 C31 1.328(5) .
N3 H3 0.85(7) .
C11 C12 1.361(5) .
C11 H11 0.9300 .
C12 C13 1.369(5) .
C12 H12 0.9300 .
C13 C14 1.382(5) .
C13 C16 1.501(5) .
C31 C32 1.368(5) .
C31 H31 0.9300 .
C16 F13A 1.237(15) .
C16 F11A 1.252(14) .
C16 F11 1.297(6) .
C16 F12 1.313(6) .
C16 F12A 1.317(15) .
C16 F13 1.338(7) .
C15 C14 1.369(5) .
C15 H15 0.9300 .
C14 H14 0.9300 .
C32 C33 1.361(5) .
C32 H32 0.9300 .
C33 C34 1.379(5) .
C33 C36 1.508(5) .
C34 C35 1.358(5) .
C34 H34 0.9300 .
C35 H35 0.9300 .
C36 F33A 1.162(11) .
C36 F31 1.176(9) .
C36 F32 1.366(9) .
C36 F32A 1.382(11) .
C36 F33 1.390(11) .
C36 F31A 1.414(12) .
